data_7238058
loop_
_publ_author_name
'Dutta, Basudeb'
'Purkait, Rakesh'
'Bhunia, Suprava'
'Khan, Samim'
'Sinha, Chittaranjan'
'Mir, Mohammad Hedayetullah'

_publ_section_title
;
 Selective detection of trinitrophenol by a Cd(ii)-based coordination
 compound
;
_journal_issue 66
_journal_name_full 'RSC Advances'
_journal_page_first 38718
_journal_paper_doi 10.1039/C9RA08614E
_journal_volume 9
_journal_year 2019
_chemical_formula_sum 'C34 H26 Cd I2 N2'
_chemical_formula_weight 828.78
_space_group_crystal_system monoclinic
_space_group_IT_number 15
_space_group_name_Hall '-C 2yc'
_space_group_name_H-M_alt 'C 1 2/c 1'
_atom_sites_solution_hydrogens geom
_audit_creation_method SHELXL-2016/6
_audit_update_record
;
2019-06-28 deposited with the CCDC.	2019-11-04 downloaded from the CCDC.
;
_cell_angle_alpha 90
_cell_angle_beta 125.191(2)
_cell_angle_gamma 90
_cell_formula_units_Z 4
_cell_length_a 28.4498(19)
_cell_length_b 7.4390(5)
_cell_length_c 17.7851(12)
_cell_measurement_reflns_used 9774
_cell_measurement_temperature 302(2)
_cell_measurement_theta_max 28.17
_cell_measurement_theta_min 2.29
_cell_volume 3076.1(4)
_computing_cell_refinement 'Bruker SAINT'
_computing_data_collection 'Bruker APEX2'
_computing_data_reduction 'Bruker SAINT'
_computing_molecular_graphics 'Bruker SHELXTL'
_computing_publication_material 'Bruker SHELXTL'
_computing_structure_refinement 'SHELXL-2016/6 (Sheldrick, 2016)'
_computing_structure_solution 'SHELXT 2014/5 (Sheldrick, 2014)'
_diffrn_ambient_temperature 302(2)
_diffrn_measured_fraction_theta_full 1.000
_diffrn_measured_fraction_theta_max 1.000
_diffrn_measurement_device_type 'Bruker APEX-II CCD'
_diffrn_measurement_method '\f and \w scans'
_diffrn_radiation_type MoK\a
_diffrn_radiation_wavelength 0.71073
_diffrn_reflns_av_R_equivalents 0.0537
_diffrn_reflns_av_unetI/netI 0.0200
_diffrn_reflns_Laue_measured_fraction_full 1.000
_diffrn_reflns_Laue_measured_fraction_max 1.000
_diffrn_reflns_limit_h_max 33
_diffrn_reflns_limit_h_min -33
_diffrn_reflns_limit_k_max 8
_diffrn_reflns_limit_k_min -8
_diffrn_reflns_limit_l_max 21
_diffrn_reflns_limit_l_min -21
_diffrn_reflns_number 37527
_diffrn_reflns_point_group_measured_fraction_full 1.000
_diffrn_reflns_point_group_measured_fraction_max 1.000
_diffrn_reflns_theta_full 24.993
_diffrn_reflns_theta_max 24.993
_diffrn_reflns_theta_min 2.294
_exptl_absorpt_coefficient_mu 2.742
_exptl_crystal_colour yellow
_exptl_crystal_density_diffrn 1.790
_exptl_crystal_description needle
_exptl_crystal_F_000 1592.0
_exptl_crystal_size_max 0.124
_exptl_crystal_size_mid 0.105
_exptl_crystal_size_min 0.099
_refine_diff_density_max 0.475
_refine_diff_density_min -0.883
_refine_diff_density_rms 0.096
_refine_ls_extinction_method none
_refine_ls_goodness_of_fit_ref 1.088
_refine_ls_hydrogen_treatment constr
_refine_ls_matrix_type full
_refine_ls_number_parameters 177
_refine_ls_number_reflns 2703
_refine_ls_number_restraints 0
_refine_ls_restrained_S_all 1.088
_refine_ls_R_factor_all 0.0387
_refine_ls_R_factor_gt 0.0329
_refine_ls_shift/su_max 0.001
_refine_ls_shift/su_mean 0.000
_refine_ls_structure_factor_coef Fsqd
_refine_ls_weighting_details 'w=1/[\s^2^(Fo^2^)+(0.0475P)^2^+11.6622P] where P=(Fo^2^+2Fc^2^)/3'
_refine_ls_weighting_scheme calc
_refine_ls_wR_factor_gt 0.0887
_refine_ls_wR_factor_ref 0.0957
_reflns_Friedel_coverage 0.000
_reflns_number_gt 2408
_reflns_number_total 2703
_reflns_threshold_expression 'I > 2\s(I)'
_cod_data_source_file c9ra08614e2.cif
_cod_data_source_block CdBL6_0m_a
_cod_original_sg_symbol_H-M 'C 2/c'
_cod_database_code 7238058
_shelx_shelxl_version_number 2016/6
_shelx_space_group_comment
;
The symmetry employed for this shelxl refinement is uniquely defined
by the following loop, which should always be used as a source of
symmetry information in preference to the above space-group names.
They are only intended as comments.
;

loop_
_space_group_symop_operation_xyz
'x, y, z'
'-x, y, -z+1/2'
'x+1/2, y+1/2, z'
'-x+1/2, y+1/2, -z+1/2'
'-x, -y, -z'
'x, -y, z-1/2'
'-x+1/2, -y+1/2, -z'
'x+1/2, -y+1/2, z-1/2'

loop_
_atom_site_label
_atom_site_type_symbol
_atom_site_fract_x
_atom_site_fract_y
_atom_site_fract_z
_atom_site_U_iso_or_equiv
_atom_site_adp_type
_atom_site_occupancy
_atom_site_site_symmetry_order
_atom_site_calc_flag
_atom_site_refinement_flags_posn
_atom_site_refinement_flags_adp
_atom_site_refinement_flags_occupancy
Cd1 Cd 0.500000 -0.24163(6) 0.250000 0.04801(15) Uani 1 2 d S T P
I1 I 0.41880(2) -0.39070(5) 0.08713(2) 0.06496(15) Uani 1 1 d . . .
N1 N 0.53937(15) -0.0135(5) 0.2152(3) 0.0480(8) Uani 1 1 d . . .
C13 C 0.67957(18) 0.8866(6) 0.2641(3) 0.0454(10) Uani 1 1 d . . .
C8 C 0.64320(18) 0.7628(6) 0.1922(3) 0.0461(10) Uani 1 1 d . . .
C3 C 0.57391(19) 0.3064(6) 0.1778(3) 0.0485(10) Uani 1 1 d . . .
C1 C 0.5772(2) 0.0966(6) 0.2826(3) 0.0534(11) Uani 1 1 d . . .
H1 H 0.592137 0.065005 0.343051 0.064 Uiso 1 1 calc R U .
C12 C 0.69626(19) 1.0482(6) 0.2420(3) 0.0505(10) Uani 1 1 d . . .
C7 C 0.6253(2) 0.5945(6) 0.2120(4) 0.0535(11) Uani 1 1 d . . .
H7 H 0.641160 0.572548 0.273765 0.064 Uiso 1 1 calc R U .
C11 C 0.6771(2) 1.0819(6) 0.1510(4) 0.0563(12) Uani 1 1 d . . .
H11 H 0.688547 1.186161 0.136844 0.068 Uiso 1 1 calc R U .
C2 C 0.5952(2) 0.2550(6) 0.2667(3) 0.0528(11) Uani 1 1 d . . .
H2 H 0.621646 0.327612 0.315871 0.063 Uiso 1 1 calc R U .
C5 C 0.5194(2) 0.0338(7) 0.1300(3) 0.0583(12) Uani 1 1 d . . .
H5 H 0.493658 -0.042658 0.082250 0.070 Uiso 1 1 calc R U .
C4 C 0.5350(2) 0.1909(7) 0.1086(3) 0.0622(13) Uani 1 1 d . . .
H4 H 0.519328 0.219026 0.047508 0.075 Uiso 1 1 calc R U .
C10 C 0.6418(2) 0.9624(7) 0.0831(4) 0.0611(12) Uani 1 1 d . . .
H10 H 0.628355 0.987118 0.022555 0.073 Uiso 1 1 calc R U .
C6 C 0.5903(2) 0.4728(7) 0.1549(4) 0.0617(12) Uani 1 1 d . . .
H6 H 0.573882 0.493432 0.092856 0.074 Uiso 1 1 calc R U .
C9 C 0.6256(2) 0.8030(7) 0.1040(3) 0.0548(11) Uani 1 1 d . . .
H9 H 0.602335 0.721735 0.056950 0.066 Uiso 1 1 calc R U .
C17 C 0.7320(2) 1.1711(8) 0.3130(4) 0.0670(14) Uani 1 1 d . . .
H17 H 0.742446 1.277538 0.298861 0.080 Uiso 1 1 calc R U .
C14 C 0.6996(2) 0.8593(7) 0.3567(4) 0.0619(13) Uani 1 1 d . . .
H14 H 0.688632 0.756254 0.372525 0.074 Uiso 1 1 calc R U .
C15 C 0.7347(3) 0.9808(9) 0.4232(4) 0.0788(16) Uani 1 1 d . . .
H15 H 0.747655 0.959418 0.483808 0.095 Uiso 1 1 calc R U .
C16 C 0.7515(3) 1.1381(9) 0.4011(5) 0.0802(17) Uani 1 1 d . . .
H16 H 0.775983 1.219498 0.447140 0.096 Uiso 1 1 calc R U .

loop_
_atom_site_aniso_label
_atom_site_aniso_U_11
_atom_site_aniso_U_22
_atom_site_aniso_U_33
_atom_site_aniso_U_23
_atom_site_aniso_U_13
_atom_site_aniso_U_12
Cd1 0.0566(3) 0.0376(2) 0.0493(3) 0.000 0.0302(2) 0.000
I1 0.0794(3) 0.0561(2) 0.0504(2) -0.00706(14) 0.03221(19) -0.01472(16)
N1 0.053(2) 0.0431(19) 0.056(2) -0.0042(17) 0.0360(18) -0.0034(16)
C13 0.042(2) 0.042(2) 0.053(2) 0.0054(18) 0.028(2) 0.0036(17)
C8 0.046(2) 0.042(2) 0.054(2) 0.0053(19) 0.031(2) 0.0046(18)
C3 0.056(3) 0.042(2) 0.055(3) -0.002(2) 0.036(2) -0.001(2)
C1 0.060(3) 0.052(3) 0.048(2) 0.000(2) 0.031(2) -0.006(2)
C12 0.048(2) 0.043(2) 0.069(3) 0.003(2) 0.038(2) -0.0006(19)
C7 0.062(3) 0.045(3) 0.057(3) 0.002(2) 0.036(2) -0.003(2)
C11 0.060(3) 0.048(3) 0.073(3) 0.015(2) 0.046(3) 0.004(2)
C2 0.060(3) 0.047(3) 0.054(3) -0.010(2) 0.035(2) -0.010(2)
C5 0.068(3) 0.053(3) 0.051(3) -0.008(2) 0.032(2) -0.014(2)
C4 0.080(3) 0.057(3) 0.047(3) -0.003(2) 0.035(3) -0.015(3)
C10 0.071(3) 0.060(3) 0.064(3) 0.014(3) 0.045(3) 0.007(3)
C6 0.077(3) 0.052(3) 0.057(3) 0.000(2) 0.039(3) -0.010(3)
C9 0.058(3) 0.049(3) 0.058(3) 0.002(2) 0.034(2) 0.000(2)
C17 0.062(3) 0.058(3) 0.084(4) -0.002(3) 0.044(3) -0.014(2)
C14 0.062(3) 0.060(3) 0.057(3) 0.007(2) 0.030(3) -0.007(2)
C15 0.077(4) 0.085(4) 0.051(3) 0.002(3) 0.024(3) -0.014(3)
C16 0.071(4) 0.076(4) 0.075(4) -0.015(3) 0.032(3) -0.023(3)

loop_
_atom_type_symbol
_atom_type_description
_atom_type_scat_dispersion_real
_atom_type_scat_dispersion_imag
_atom_type_scat_source
C C 0.0033 0.0016 'International Tables Vol C Tables 4.2.6.8 and 6.1.1.4'
H H 0.0000 0.0000 'International Tables Vol C Tables 4.2.6.8 and 6.1.1.4'
Cd Cd -0.8075 1.2024 'International Tables Vol C Tables 4.2.6.8 and 6.1.1.4'
I I -0.4742 1.8119 'International Tables Vol C Tables 4.2.6.8 and 6.1.1.4'
N N 0.0061 0.0033 'International Tables Vol C Tables 4.2.6.8 and 6.1.1.4'

loop_
_geom_angle_atom_site_label_1
_geom_angle_atom_site_label_2
_geom_angle_atom_site_label_3
_geom_angle
_geom_angle_site_symmetry_1
_geom_angle_site_symmetry_3
N1 Cd1 N1 85.20(18) 2_655 .
N1 Cd1 I1 105.24(9) 2_655 2_655
N1 Cd1 I1 110.10(9) . 2_655
N1 Cd1 I1 110.10(9) 2_655 .
N1 Cd1 I1 105.24(9) . .
I1 Cd1 I1 131.34(2) 2_655 .
C5 N1 C1 117.2(4) . .
C5 N1 Cd1 123.3(3) . .
C1 N1 Cd1 118.4(3) . .
C14 C13 C8 123.4(4) . .
C14 C13 C12 117.9(4) . .
C8 C13 C12 118.7(4) . .
C9 C8 C13 118.8(4) . .
C9 C8 C7 120.7(4) . .
C13 C8 C7 120.5(4) . .
C2 C3 C4 116.4(4) . .
C2 C3 C6 123.7(4) . .
C4 C3 C6 119.9(4) . .
N1 C1 C2 122.9(4) . .
N1 C1 H1 118.5 . .
C2 C1 H1 118.5 . .
C11 C12 C17 121.3(4) . .
C11 C12 C13 120.0(4) . .
C17 C12 C13 118.7(5) . .
C6 C7 C8 128.6(5) . .
C6 C7 H7 115.7 . .
C8 C7 H7 115.7 . .
C10 C11 C12 120.2(4) . .
C10 C11 H11 119.9 . .
C12 C11 H11 119.9 . .
C1 C2 C3 120.2(4) . .
C1 C2 H2 119.9 . .
C3 C2 H2 119.9 . .
N1 C5 C4 123.2(4) . .
N1 C5 H5 118.4 . .
C4 C5 H5 118.4 . .
C5 C4 C3 120.1(4) . .
C5 C4 H4 120.0 . .
C3 C4 H4 120.0 . .
C11 C10 C9 120.4(5) . .
C11 C10 H10 119.8 . .
C9 C10 H10 119.8 . .
C7 C6 C3 126.7(5) . .
C7 C6 H6 116.6 . .
C3 C6 H6 116.6 . .
C8 C9 C10 121.9(5) . .
C8 C9 H9 119.1 . .
C10 C9 H9 119.1 . .
C16 C17 C12 121.6(5) . .
C16 C17 H17 119.2 . .
C12 C17 H17 119.2 . .
C15 C14 C13 121.2(5) . .
C15 C14 H14 119.4 . .
C13 C14 H14 119.4 . .
C14 C15 C16 120.6(5) . .
C14 C15 H15 119.7 . .
C16 C15 H15 119.7 . .
C17 C16 C15 119.9(6) . .
C17 C16 H16 120.0 . .
C15 C16 H16 120.0 . .

loop_
_geom_bond_atom_site_label_1
_geom_bond_atom_site_label_2
_geom_bond_distance
_geom_bond_site_symmetry_2
Cd1 N1 2.306(4) 2_655
Cd1 N1 2.306(4) .
Cd1 I1 2.6915(4) 2_655
Cd1 I1 2.6915(4) .
N1 C5 1.323(6) .
N1 C1 1.334(6) .
C13 C14 1.413(7) .
C13 C8 1.425(6) .
C13 C12 1.429(6) .
C8 C9 1.377(7) .
C8 C7 1.469(6) .
C3 C2 1.381(7) .
C3 C4 1.382(7) .
C3 C6 1.461(7) .
C1 C2 1.377(6) .
C1 H1 0.9300 .
C12 C11 1.400(7) .
C12 C17 1.409(7) .
C7 C6 1.295(7) .
C7 H7 0.9300 .
C11 C10 1.364(7) .
C11 H11 0.9300 .
C2 H2 0.9300 .
C5 C4 1.379(7) .
C5 H5 0.9300 .
C4 H4 0.9300 .
C10 C9 1.397(7) .
C10 H10 0.9300 .
C6 H6 0.9300 .
C9 H9 0.9300 .
C17 C16 1.350(9) .
C17 H17 0.9300 .
C14 C15 1.361(8) .
C14 H14 0.9300 .
C15 C16 1.402(9) .
C15 H15 0.9300 .
C16 H16 0.9300 .
